data_2221501
loop_
_publ_author_name
'Clark, Meghan M.'
'Brennessel, William W.'
'Holland, Patrick L.'

_publ_section_title
;
 Bis(\h^5^-pentamethylcyclopentadienyl)cobalt(II)
;
_journal_coeditor_code SJ2590
_journal_issue 4
_journal_name_full 'Acta Crystallographica Section E'
_journal_page_first m391
_journal_paper_doi 10.1107/S1600536809007971
_journal_volume 65
_journal_year 2009
_chemical_formula_iupac '[Co (C10 H15)2]'
_chemical_formula_moiety 'C20 H30 Co'
_chemical_formula_sum 'C20 H30 Co'
_chemical_formula_weight 329.37
_chemical_name_common decamethylcobaltocene
_chemical_name_systematic
;
Bis(\h^5^-pentamethylcyclopentadienyl)cobalt(II)
;
_space_group_IT_number 64
_symmetry_cell_setting orthorhombic
_symmetry_space_group_name_Hall '-C 2ac 2'
_symmetry_space_group_name_H-M 'C m c a'
_atom_sites_solution_hydrogens geom
_atom_sites_solution_primary direct
_atom_sites_solution_secondary difmap
_audit_creation_method SHELXL-97
_cell_angle_alpha 90.00
_cell_angle_beta 90.00
_cell_angle_gamma 90.00
_cell_formula_units_Z 4
_cell_length_a 15.0848(16)
_cell_length_b 11.5031(12)
_cell_length_c 10.0105(10)
_cell_measurement_reflns_used 4000
_cell_measurement_temperature 100.00(10)
_cell_measurement_theta_max 37.52
_cell_measurement_theta_min 3.02
_cell_volume 1737.0(3)
_computing_cell_refinement 'SAINT (Bruker, 2008)'
_computing_data_collection 'APEX2 (Bruker, 2009)'
_computing_data_reduction 'SAINT (Bruker, 2008)'
_computing_molecular_graphics 'SHELXTL (Sheldrick, 2008b)'
_computing_publication_material 'SHELXTL (Sheldrick, 2008b)'
_computing_structure_refinement 'SHELXL97 (Sheldrick, 2008b)'
_computing_structure_solution 'SHELXS97 (Sheldrick, 2008b)'
_diffrn_ambient_temperature 100.00(10)
_diffrn_measured_fraction_theta_full 0.983
_diffrn_measured_fraction_theta_max 0.983
_diffrn_measurement_device_type 'Bruker APEXII CCD'
_diffrn_measurement_method '\f and \w'
_diffrn_radiation_monochromator graphite
_diffrn_radiation_source 'fine-focus sealed tube'
_diffrn_radiation_type MoK\a
_diffrn_radiation_wavelength 0.71073
_diffrn_reflns_av_R_equivalents 0.0457
_diffrn_reflns_av_sigmaI/netI 0.0250
_diffrn_reflns_limit_h_max 25
_diffrn_reflns_limit_h_min -25
_diffrn_reflns_limit_k_max 19
_diffrn_reflns_limit_k_min -19
_diffrn_reflns_limit_l_max 17
_diffrn_reflns_limit_l_min -16
_diffrn_reflns_number 19672
_diffrn_reflns_theta_full 37.96
_diffrn_reflns_theta_max 37.96
_diffrn_reflns_theta_min 2.70
_diffrn_standards_number 0
_exptl_absorpt_coefficient_mu 0.981
_exptl_absorpt_correction_T_max 0.8749
_exptl_absorpt_correction_T_min 0.7708
_exptl_absorpt_correction_type multi-scan
_exptl_absorpt_process_details '(SADABS; Sheldrick, 2008a)'
_exptl_crystal_colour 'dark yellow-brown'
_exptl_crystal_density_diffrn 1.259
_exptl_crystal_density_method 'not measured'
_exptl_crystal_description block
_exptl_crystal_F_000 708
_exptl_crystal_size_max 0.28
_exptl_crystal_size_mid 0.28
_exptl_crystal_size_min 0.14
_refine_diff_density_max 0.702
_refine_diff_density_min -0.743
_refine_ls_extinction_method none
_refine_ls_goodness_of_fit_ref 1.074
_refine_ls_hydrogen_treatment refall
_refine_ls_matrix_type full
_refine_ls_number_parameters 84
_refine_ls_number_reflns 2386
_refine_ls_number_restraints 0
_refine_ls_restrained_S_all 1.074
_refine_ls_R_factor_all 0.0432
_refine_ls_R_factor_gt 0.0310
_refine_ls_shift/su_max_lt 0.001
_refine_ls_shift/su_mean 0.000
_refine_ls_structure_factor_coef Fsqd
_refine_ls_weighting_details 'calc w=1/[\s^2^(Fo^2^)+(0.0525P)^2^+0.2743P] where P=(Fo^2^+2Fc^2^)/3'
_refine_ls_weighting_scheme calc
_refine_ls_wR_factor_gt 0.0813
_refine_ls_wR_factor_ref 0.0889
_reflns_number_gt 1903
_reflns_number_total 2386
_reflns_threshold_expression I>2\s(I)
_cod_data_source_file sj2590.cif
_cod_data_source_block I
_cod_depositor_comments
;
The following automatic conversions were performed:
'_symmetry_cell_setting' value 'Orthorhombic' changed to 'orthorhombic'
according to '/home/saulius/struct/CIF-dictionaries/cif_core.dic'
dictionary named 'cif_core.dic' version 2.4.1 from 2010-06-29.

Automatic conversion script
Id: cif_fix_enum 1527 2010-12-29 10:47:43Z saulius 

The following automatic conversions were performed:

'_symmetry_cell_setting' value 'Orthorhombic' changed to
'orthorhombic' according to
/home/saulius/struct/CIF-dictionaries/cif_core.dic dictionary named
'cif_core.dic' version 2.4.1 from 2010-06-29.

Automatic conversion script
Id: cif_fix_values 1715 2011-07-08 13:25:40Z adriana 
;
_cod_original_sg_symbol_Hall '-C 2bc 2'
_cod_database_code 2221501
_cod_database_fobs_code 2221501

loop_
_symmetry_equiv_pos_as_xyz
'x, y, z'
'-x, -y+1/2, z+1/2'
'-x, y+1/2, -z+1/2'
'x, -y, -z'
'x+1/2, y+1/2, z'
'-x+1/2, -y+1, z+1/2'
'-x+1/2, y+1, -z+1/2'
'x+1/2, -y+1/2, -z'
'-x, -y, -z'
'x, y-1/2, -z-1/2'
'x, -y-1/2, z-1/2'
'-x, y, z'
'-x+1/2, -y+1/2, -z'
'x+1/2, y, -z-1/2'
'x+1/2, -y, z-1/2'
'-x+1/2, y+1/2, z'

loop_
_atom_site_type_symbol
_atom_site_label
_atom_site_fract_x
_atom_site_fract_y
_atom_site_fract_z
_atom_site_U_iso_or_equiv
_atom_site_adp_type
_atom_site_calc_flag
_atom_site_refinement_flags
_atom_site_occupancy
_atom_site_disorder_assembly
_atom_site_disorder_group
Co Co1 0.0000 0.0000 0.0000 0.01533(7) Uani d S 1 . .
C C1 0.0000 -0.17732(10) 0.04617(12) 0.0228(2) Uani d S 1 . .
C C2 -0.07677(6) -0.12416(7) 0.10364(8) 0.02149(15) Uani d . 1 . .
C C3 -0.04749(5) -0.03551(7) 0.19244(8) 0.01843(13) Uani d . 1 . .
C C4 0.0000 -0.27361(12) -0.05429(14) 0.0348(3) Uani d S 1 . .
H H4A 0.0000 -0.352(3) -0.013(2) 0.045(8) Uiso d S 1 . .
H H4B -0.0486(10) -0.2711(18) -0.1133(16) 0.063(5) Uiso d . 1 . .
C C5 -0.17089(8) -0.15651(11) 0.07606(12) 0.0340(2) Uani d . 1 . .
H H5A -0.1798(16) -0.184(2) -0.0134(18) 0.053(6) Uiso d . 1 . .
H H5B -0.2119(12) -0.0926(16) 0.0778(19) 0.059(5) Uiso d . 1 . .
H H5C -0.1896(11) -0.2189(15) 0.1358(16) 0.047(4) Uiso d . 1 . .
C C6 -0.10544(7) 0.04079(10) 0.27607(9) 0.02731(18) Uani d . 1 . .
H H6A -0.1134(15) 0.0057(13) 0.360(3) 0.045(6) Uiso d . 1 . .
H H6B -0.1638(11) 0.0562(13) 0.2287(15) 0.039(4) Uiso d . 1 . .
H H6C -0.0774(11) 0.1158(14) 0.2912(14) 0.037(4) Uiso d . 1 . .

loop_
_atom_site_aniso_label
_atom_site_aniso_U_11
_atom_site_aniso_U_22
_atom_site_aniso_U_33
_atom_site_aniso_U_12
_atom_site_aniso_U_13
_atom_site_aniso_U_23
Co1 0.01811(10) 0.01380(9) 0.01409(9) 0.000 0.000 -0.00032(6)
C1 0.0353(6) 0.0161(4) 0.0170(4) 0.000 0.000 -0.0004(4)
C2 0.0245(3) 0.0202(3) 0.0198(3) -0.0054(3) -0.0013(3) 0.0016(3)
C3 0.0205(3) 0.0180(3) 0.0168(3) 0.0002(3) 0.0014(2) 0.0006(2)
C4 0.0653(11) 0.0183(5) 0.0206(5) 0.000 0.000 -0.0029(4)
C5 0.0290(4) 0.0371(5) 0.0359(5) -0.0147(4) -0.0069(4) 0.0063(4)
C6 0.0293(4) 0.0292(4) 0.0234(4) 0.0056(4) 0.0068(3) -0.0005(3)

loop_
_atom_type_symbol
_atom_type_description
_atom_type_scat_dispersion_real
_atom_type_scat_dispersion_imag
_atom_type_scat_source
C C 0.0033 0.0016 'International Tables Vol C Tables 4.2.6.8 and 6.1.1.4'
H H 0.0000 0.0000 'International Tables Vol C Tables 4.2.6.8 and 6.1.1.4'
Co Co 0.3494 0.9721 'International Tables Vol C Tables 4.2.6.8 and 6.1.1.4'

loop_
_geom_angle_atom_site_label_1
_geom_angle_atom_site_label_2
_geom_angle_atom_site_label_3
_geom_angle_site_symmetry_1
_geom_angle_site_symmetry_3
_geom_angle
_geom_angle_publ_flag
C1 Co1 C1 9 . 180.0 ?
C1 Co1 C3 9 12 113.16(4) ?
C1 Co1 C3 . 12 66.84(4) ?
C1 Co1 C3 9 . 113.16(4) ?
C1 Co1 C3 . . 66.84(4) ?
C3 Co1 C3 12 . 39.98(5) ?
C1 Co1 C3 9 9 66.84(4) ?
C1 Co1 C3 . 9 113.16(4) ?
C3 Co1 C3 12 9 140.02(5) ?
C3 Co1 C3 . 9 180.0 ?
C1 Co1 C3 9 4 66.84(4) ?
C1 Co1 C3 . 4 113.16(4) ?
C3 Co1 C3 12 4 180.0 ?
C3 Co1 C3 . 4 140.02(5) ?
C3 Co1 C3 9 4 39.98(5) ?
C1 Co1 C2 9 4 39.79(3) ?
C1 Co1 C2 . 4 140.21(3) ?
C3 Co1 C2 12 4 140.46(3) ?
C3 Co1 C2 . 4 113.34(3) ?
C3 Co1 C2 9 4 66.66(3) ?
C3 Co1 C2 4 4 39.54(3) ?
C1 Co1 C2 9 . 140.21(3) ?
C1 Co1 C2 . . 39.79(3) ?
C3 Co1 C2 12 . 66.67(3) ?
C3 Co1 C2 . . 39.54(3) ?
C3 Co1 C2 9 . 140.46(3) ?
C3 Co1 C2 4 . 113.33(3) ?
C2 Co1 C2 4 . 113.47(5) ?
C1 Co1 C2 9 12 140.21(3) ?
C1 Co1 C2 . 12 39.79(3) ?
C3 Co1 C2 12 12 39.54(3) ?
C3 Co1 C2 . 12 66.67(3) ?
C3 Co1 C2 9 12 113.33(3) ?
C3 Co1 C2 4 12 140.46(3) ?
C2 Co1 C2 4 12 180.0 ?
C2 Co1 C2 . 12 66.53(5) ?
C1 Co1 C2 9 9 39.79(3) ?
C1 Co1 C2 . 9 140.21(3) ?
C3 Co1 C2 12 9 113.33(3) ?
C3 Co1 C2 . 9 140.46(3) ?
C3 Co1 C2 9 9 39.54(3) ?
C3 Co1 C2 4 9 66.67(3) ?
C2 Co1 C2 4 9 66.53(5) ?
C2 Co1 C2 . 9 180.0 ?
C2 Co1 C2 12 9 113.47(5) ?
C2 C1 C2 . 12 108.12(10) ?
C2 C1 C4 . . 125.94(5) ?
C2 C1 C4 12 . 125.93(5) ?
C2 C1 Co1 . . 70.85(6) ?
C2 C1 Co1 12 . 70.85(6) ?
C4 C1 Co1 . . 124.99(9) ?
C3 C2 C1 . . 107.84(8) ?
C3 C2 C5 . . 126.09(9) ?
C1 C2 C5 . . 126.07(9) ?
C3 C2 Co1 . . 69.63(5) ?
C1 C2 Co1 . . 69.36(6) ?
C5 C2 Co1 . . 126.81(7) ?
C2 C3 C3 . 12 108.08(5) ?
C2 C3 C6 . . 126.09(8) ?
C3 C3 C6 12 . 125.78(5) ?
C2 C3 Co1 . . 70.82(5) ?
C3 C3 Co1 12 . 70.01(2) ?
C6 C3 Co1 . . 126.88(6) ?
C1 C4 H4A . . 112.8(13) ?
C1 C4 H4B . . 113.5(11) ?
H4A C4 H4B . . 107.0(15) ?
C2 C5 H5A . . 112.8(15) ?
C2 C5 H5B . . 114.7(11) ?
H5A C5 H5B . . 100.5(18) ?
C2 C5 H5C . . 110.1(9) ?
H5A C5 H5C . . 106.7(16) ?
H5B C5 H5C . . 111.4(14) ?
C3 C6 H6A . . 109.0(11) ?
C3 C6 H6B . . 110.4(9) ?
H6A C6 H6B . . 112.4(16) ?
C3 C6 H6C . . 110.7(9) ?
H6A C6 H6C . . 107.2(15) ?
H6B C6 H6C . . 107.2(13) ?

loop_
_geom_bond_atom_site_label_1
_geom_bond_atom_site_label_2
_geom_bond_site_symmetry_2
_geom_bond_distance
_geom_bond_publ_flag
Co1 C1 9 2.0914(12) ?
Co1 C1 . 2.0914(12) y
Co1 C3 12 2.0955(8) ?
Co1 C3 . 2.0956(8) y
Co1 C3 9 2.0956(8) ?
Co1 C3 4 2.0956(8) ?
Co1 C2 4 2.1113(8) ?
Co1 C2 . 2.1113(8) y
Co1 C2 12 2.1113(8) ?
Co1 C2 9 2.1113(8) ?
C1 C2 . 1.4304(12) y
C1 C2 12 1.4304(12) ?
C1 C4 . 1.4961(18) y
C2 C3 . 1.4231(12) y
C2 C5 . 1.4935(14) y
C3 C3 12 1.4328(17) ?
C3 C6 . 1.4950(13) y
C4 H4A . 0.99(3) ?
C4 H4B . 0.942(16) ?
C5 H5A . 0.960(18) ?
C5 H5B . 0.962(18) ?
C5 H5C . 0.976(17) ?
C6 H6A . 0.94(2) ?
C6 H6B . 1.016(16) ?
C6 H6C . 0.973(16) ?

loop_
_geom_torsion_atom_site_label_1
_geom_torsion_atom_site_label_2
_geom_torsion_atom_site_label_3
_geom_torsion_atom_site_label_4
_geom_torsion_site_symmetry_1
_geom_torsion_site_symmetry_2
_geom_torsion_site_symmetry_3
_geom_torsion_site_symmetry_4
_geom_torsion
_geom_torsion_publ_flag
C1 Co1 C1 C2 9 . . . 22.38(12) ?
C3 Co1 C1 C2 12 . . . 80.81(6) ?
C3 Co1 C1 C2 . . . . 37.16(5) ?
C3 Co1 C1 C2 9 . . . -142.84(5) ?
C3 Co1 C1 C2 4 . . . -99.18(6) ?
C2 Co1 C1 C2 4 . . . -62.03(10) ?
C2 Co1 C1 C2 12 . . . 117.97(10) ?
C2 Co1 C1 C2 9 . . . 180.0 ?
C1 Co1 C1 C2 9 . . 12 -95.59(13) ?
C3 Co1 C1 C2 12 . . 12 -37.16(5) ?
C3 Co1 C1 C2 . . . 12 -80.82(6) ?
C3 Co1 C1 C2 9 . . 12 99.18(6) ?
C3 Co1 C1 C2 4 . . 12 142.84(5) ?
C2 Co1 C1 C2 4 . . 12 180.0 ?
C2 Co1 C1 C2 . . . 12 -117.97(10) ?
C2 Co1 C1 C2 9 . . 12 62.03(10) ?
C1 Co1 C1 C4 9 . . . 143.40(12) ?
C3 Co1 C1 C4 12 . . . -158.17(3) ?
C3 Co1 C1 C4 . . . . 158.17(3) ?
C3 Co1 C1 C4 9 . . . -21.83(3) ?
C3 Co1 C1 C4 4 . . . 21.83(3) ?
C2 Co1 C1 C4 4 . . . 58.98(5) ?
C2 Co1 C1 C4 . . . . 121.01(5) ?
C2 Co1 C1 C4 12 . . . -121.01(5) ?
C2 Co1 C1 C4 9 . . . -58.99(5) ?
C2 C1 C2 C3 12 . . . 2.17(13) ?
C4 C1 C2 C3 . . . . -179.08(11) ?
Co1 C1 C2 C3 . . . . -59.21(6) ?
C2 C1 C2 C5 12 . . . -177.44(7) ?
C4 C1 C2 C5 . . . . 1.30(17) ?
Co1 C1 C2 C5 . . . . 121.18(9) ?
C2 C1 C2 Co1 12 . . . 61.38(8) ?
C4 C1 C2 Co1 . . . . -119.87(12) ?
C1 Co1 C2 C3 9 . . . -60.72(8) ?
C1 Co1 C2 C3 . . . . 119.28(8) ?
C3 Co1 C2 C3 12 . . . 37.98(5) ?
C3 Co1 C2 C3 9 . . . 180.0 ?
C3 Co1 C2 C3 4 . . . -142.02(5) ?
C2 Co1 C2 C3 4 . . . -98.77(5) ?
C2 Co1 C2 C3 12 . . . 81.24(5) ?
C2 Co1 C2 C3 9 . . . 59.29(5) ?
C1 Co1 C2 C1 9 . . . 180.0 ?
C3 Co1 C2 C1 12 . . . -81.30(6) ?
C3 Co1 C2 C1 . . . . -119.28(8) ?
C3 Co1 C2 C1 9 . . . 60.72(8) ?
C3 Co1 C2 C1 4 . . . 98.70(6) ?
C2 Co1 C2 C1 4 . . . 141.96(6) ?
C2 Co1 C2 C1 12 . . . -38.04(6) ?
C2 Co1 C2 C1 9 . . . -59.99(6) ?
C1 Co1 C2 C5 9 . . . 59.74(11) ?
C1 Co1 C2 C5 . . . . -120.26(11) ?
C3 Co1 C2 C5 12 . . . 158.44(10) ?
C3 Co1 C2 C5 . . . . 120.46(11) ?
C3 Co1 C2 C5 9 . . . -59.54(11) ?
C3 Co1 C2 C5 4 . . . -21.56(10) ?
C2 Co1 C2 C5 4 . . . 21.70(8) ?
C2 Co1 C2 C5 12 . . . -158.30(8) ?
C2 Co1 C2 C5 9 . . . 179.75(9) ?
C1 C2 C3 C3 . . . 12 -1.34(8) ?
C5 C2 C3 C3 . . . 12 178.27(8) ?
Co1 C2 C3 C3 . . . 12 -60.38(2) ?
C1 C2 C3 C6 . . . . -178.77(9) ?
C5 C2 C3 C6 . . . . 0.85(14) ?
Co1 C2 C3 C6 . . . . 122.20(9) ?
C1 C2 C3 Co1 . . . . 59.04(7) ?
C5 C2 C3 Co1 . . . . -121.35(9) ?
C1 Co1 C3 C2 9 . . . 142.61(5) ?
C1 Co1 C3 C2 . . . . -37.39(5) ?
C3 Co1 C3 C2 12 . . . -118.44(5) ?
C3 Co1 C3 C2 9 . . . -112.12(6) ?
C3 Co1 C3 C2 4 . . . 61.56(5) ?
C2 Co1 C3 C2 4 . . . 99.14(7) ?
C2 Co1 C3 C2 12 . . . -80.87(7) ?
C2 Co1 C3 C2 9 . . . 180.0 ?
C1 Co1 C3 C3 9 . . 12 -98.952(19) ?
C1 Co1 C3 C3 . . . 12 81.049(19) ?
C3 Co1 C3 C3 9 . . 12 6.32(2) ?
C3 Co1 C3 C3 4 . . 12 180.0 ?
C2 Co1 C3 C3 4 . . 12 -142.43(3) ?
C2 Co1 C3 C3 . . . 12 118.44(5) ?
C2 Co1 C3 C3 12 . . 12 37.57(3) ?
C2 Co1 C3 C3 9 . . 12 -61.56(5) ?
C1 Co1 C3 C6 9 . . . 21.37(9) ?
C1 Co1 C3 C6 . . . . -158.63(9) ?
C3 Co1 C3 C6 12 . . . 120.32(8) ?
C3 Co1 C3 C6 9 . . . 126.64(8) ?
C3 Co1 C3 C6 4 . . . -59.68(8) ?
C2 Co1 C3 C6 4 . . . -22.11(9) ?
C2 Co1 C3 C6 . . . . -121.24(10) ?
C2 Co1 C3 C6 12 . . . 157.89(9) ?
C2 Co1 C3 C6 9 . . . 58.76(10) ?
